data_7100508
loop_
_publ_author_name
'Joerg Storsberg'
'Min-Liang Yao'
'Nueket Oecal'
'A.de Meijere'
'Arnold E.W. Adam'
D.E.Kaufmann

_publ_section_title
;
Palladium-catalyzed, stereoselective rearrangement of a tetracyclic
allyl cyclopropane under arylation
;
_journal_name_full 'Chemical Communications'
_journal_paper_doi 10.1039/b507732j
_journal_year 2005
_chemical_formula_moiety 'C24 H20'
_chemical_formula_sum 'C24 H20'
_chemical_formula_weight 308.40
_chemical_melting_point 154
_chemical_name_common 9-(9-Phenanthryl)tetracyclo(3.3.2.0(6,8).0(4,10))dec-2-en
_space_group_IT_number 15
_symmetry_cell_setting monoclinic
_symmetry_space_group_name_Hall '-C 2yc'
_symmetry_space_group_name_H-M 'C 1 2/c 1'
_cell_angle_alpha 90.00
_cell_angle_beta 92.17(2)
_cell_angle_gamma 90.00
_cell_formula_units_Z 4
_cell_length_a 22.183(7)
_cell_length_b 6.6592(12)
_cell_length_c 22.362(6)
_cell_measurement_temperature 223(2)
_cell_volume 3300.9(14)
_diffrn_ambient_temperature 293(2)
_exptl_crystal_density_diffrn 1.241
_cod_original_sg_symbol_H-M 'C 2/c'
_cod_database_code 7100508

loop_
_symmetry_equiv_pos_as_xyz
'x, y, z'
'-x, y, -z+1/2'
'x+1/2, y+1/2, z'
'-x+1/2, y+1/2, -z+1/2'
'-x, -y, -z'
'x, -y, z-1/2'
'-x+1/2, -y+1/2, -z'
'x+1/2, -y+1/2, z-1/2'

loop_
_atom_site_label
_atom_site_type_symbol
_atom_site_fract_x
_atom_site_fract_y
_atom_site_fract_z
_atom_site_U_iso_or_equiv
_atom_site_adp_type
_atom_site_occupancy
_atom_site_symmetry_multiplicity
_atom_site_calc_flag
_atom_site_refinement_flags
_atom_site_disorder_assembly
_atom_site_disorder_group
C1 C 0.38666(8) -0.0290(3) 0.04900(9) 0.0460(5) Uani 1 1 d . . .
C2 C 0.45195(9) 0.0114(3) 0.06234(10) 0.0516(5) Uani 1 1 d . . .
C3 C 0.48407(10) -0.1175(3) 0.09404(10) 0.0581(6) Uani 1 1 d . . .
C4 C 0.45749(9) -0.2938(3) 0.12145(11) 0.0603(6) Uani 1 1 d . . .
C5 C 0.41471(11) -0.4285(3) 0.08404(12) 0.0669(7) Uani 1 1 d . . .
C6 C 0.40315(11) -0.3941(3) 0.01876(12) 0.0663(6) Uani 1 1 d . . .
C7 C 0.34013(12) -0.3562(4) -0.00398(15) 0.0772(7) Uani 1 1 d . . .
C8 C 0.38418(9) -0.1885(3) -0.00005(11) 0.0569(6) Uani 1 1 d . . .
C9 C 0.35724(8) -0.1052(3) 0.10670(9) 0.0438(5) Uani 1 1 d . . .
C10 C 0.39055(9) -0.2877(3) 0.12895(11) 0.0550(6) Uani 1 1 d . . .
C11 C 0.35267(7) 0.0554(2) 0.15442(8) 0.0405(5) Uani 1 1 d . . .
C12 C 0.30641(7) 0.2079(3) 0.14892(8) 0.0410(5) Uani 1 1 d . . .
C13 C 0.26527(8) 0.2135(3) 0.09939(10) 0.0509(5) Uani 1 1 d . . .
C14 C 0.22188(9) 0.3571(3) 0.09437(11) 0.0607(6) Uani 1 1 d . . .
C15 C 0.21694(9) 0.4995(4) 0.13909(11) 0.0635(6) Uani 1 1 d . . .
C16 C 0.25577(9) 0.4979(3) 0.18786(10) 0.0547(5) Uani 1 1 d . . .
C17 C 0.30172(7) 0.3556(3) 0.19433(9) 0.0427(5) Uani 1 1 d . . .
C18 C 0.34421(7) 0.3579(3) 0.24565(8) 0.0421(5) Uani 1 1 d . . .
C19 C 0.34414(9) 0.5024(3) 0.29159(10) 0.0538(5) Uani 1 1 d . . .
C20 C 0.38546(10) 0.4982(4) 0.33882(10) 0.0606(6) Uani 1 1 d . . .
C21 C 0.42859(10) 0.3496(3) 0.34227(11) 0.0585(6) Uani 1 1 d . . .
C22 C 0.43027(8) 0.2078(3) 0.29837(9) 0.0535(5) Uani 1 1 d . . .
C23 C 0.38860(7) 0.2083(3) 0.24918(9) 0.0437(5) Uani 1 1 d . . .
C24 C 0.39078(8) 0.0600(3) 0.20310(9) 0.0461(5) Uani 1 1 d . . .
H1 H 0.3661(8) 0.098(3) 0.0336(8) 0.051(5) Uiso 1 1 d . . .
H2 H 0.4685(9) 0.136(3) 0.0444(9) 0.070(6) Uiso 1 1 d . . .
H3 H 0.5258(10) -0.101(3) 0.1023(9) 0.071(6) Uiso 1 1 d . . .
H4 H 0.4808(9) -0.363(3) 0.1535(10) 0.066(6) Uiso 1 1 d . . .
H5 H 0.4155(8) -0.561(3) 0.0968(9) 0.056(5) Uiso 1 1 d . . .
H6 H 0.4286(10) -0.466(3) -0.0078(11) 0.085(8) Uiso 1 1 d . . .
H71 H 0.3286(10) -0.402(4) -0.0437(12) 0.088(8) Uiso 1 1 d . . .
H72 H 0.3103(10) -0.373(3) 0.0286(12) 0.086(8) Uiso 1 1 d . . .
H8 H 0.3990(9) -0.141(3) -0.0389(10) 0.067(6) Uiso 1 1 d . . .
H9 H 0.3164(8) -0.146(2) 0.0942(7) 0.038(4) Uiso 1 1 d . . .
H10 H 0.3780(8) -0.341(3) 0.1654(9) 0.049(5) Uiso 1 1 d . . .
H13 H 0.2668(7) 0.116(3) 0.0684(9) 0.044(5) Uiso 1 1 d . . .
H14 H 0.1949(9) 0.355(3) 0.0606(10) 0.066(6) Uiso 1 1 d . . .
H15 H 0.1867(9) 0.604(3) 0.1342(9) 0.070(6) Uiso 1 1 d . . .
H16 H 0.2527(8) 0.602(3) 0.2177(9) 0.059(6) Uiso 1 1 d . . .
H19 H 0.3153(8) 0.609(3) 0.2887(8) 0.049(5) Uiso 1 1 d . . .
H20 H 0.3854(8) 0.607(3) 0.3711(10) 0.066(6) Uiso 1 1 d . . .
H21 H 0.4563(9) 0.349(3) 0.3760(10) 0.063(6) Uiso 1 1 d . . .
H22 H 0.4607(8) 0.096(3) 0.3007(9) 0.063(6) Uiso 1 1 d . . .
H24 H 0.4207(8) -0.044(3) 0.2093(8) 0.052(5) Uiso 1 1 d . . .

loop_
_atom_site_aniso_label
_atom_site_aniso_U_11
_atom_site_aniso_U_22
_atom_site_aniso_U_33
_atom_site_aniso_U_23
_atom_site_aniso_U_13
_atom_site_aniso_U_12
C1 0.0491(11) 0.0445(12) 0.0447(14) -0.0014(9) 0.0058(9) 0.0021(9)
C2 0.0546(12) 0.0469(12) 0.0546(15) -0.0072(10) 0.0171(10) -0.0047(10)
C3 0.0444(12) 0.0630(14) 0.0676(17) -0.0147(12) 0.0086(10) 0.0000(11)
C4 0.0600(13) 0.0536(13) 0.0672(17) -0.0017(11) 0.0010(11) 0.0165(10)
C5 0.0863(16) 0.0337(11) 0.081(2) -0.0017(11) 0.0082(13) 0.0059(11)
C6 0.0725(15) 0.0560(14) 0.071(2) -0.0186(12) 0.0063(12) 0.0016(11)
C7 0.0775(17) 0.0789(17) 0.075(2) -0.0290(14) 0.0002(15) -0.0126(13)
C8 0.0605(12) 0.0579(14) 0.0526(16) -0.0092(11) 0.0067(10) -0.0006(10)
C9 0.0398(10) 0.0450(11) 0.0469(14) -0.0030(8) 0.0044(8) -0.0043(8)
C10 0.0682(13) 0.0391(11) 0.0585(16) 0.0067(10) 0.0134(11) -0.0016(9)
C11 0.0351(10) 0.0459(11) 0.0409(13) 0.0035(8) 0.0072(8) -0.0009(8)
C12 0.0341(9) 0.0470(10) 0.0423(14) 0.0042(9) 0.0063(8) -0.0029(8)
C13 0.0440(11) 0.0629(13) 0.0457(15) -0.0031(10) 0.0019(9) 0.0050(10)
C14 0.0464(12) 0.0825(17) 0.0528(17) 0.0053(12) -0.0041(10) 0.0120(11)
C15 0.0506(12) 0.0721(15) 0.0678(19) 0.0037(12) 0.0011(11) 0.0213(11)
C16 0.0505(12) 0.0567(13) 0.0572(16) -0.0034(11) 0.0048(11) 0.0110(10)
C17 0.0385(10) 0.0454(11) 0.0447(13) 0.0054(9) 0.0101(8) 0.0003(8)
C18 0.0399(10) 0.0452(11) 0.0418(13) 0.0026(8) 0.0084(8) -0.0049(8)
C19 0.0528(12) 0.0531(12) 0.0559(16) -0.0046(10) 0.0073(11) 0.0000(10)
C20 0.0642(14) 0.0663(14) 0.0516(17) -0.0096(11) 0.0031(11) -0.0119(12)
C21 0.0514(12) 0.0770(16) 0.0467(16) 0.0000(12) -0.0036(10) -0.0146(11)
C22 0.0417(11) 0.0691(14) 0.0494(16) 0.0055(11) -0.0012(10) -0.0008(10)
C23 0.0366(10) 0.0524(11) 0.0425(13) 0.0040(9) 0.0069(8) -0.0026(8)
C24 0.0397(10) 0.0514(12) 0.0475(14) 0.0041(9) 0.0065(9) 0.0078(9)

loop_
_geom_bond_atom_site_label_1
_geom_bond_atom_site_label_2
_geom_bond_distance
_geom_bond_site_symmetry_2
_geom_bond_publ_flag
C1 C2 1.492(3) . ?
C1 C8 1.526(3) . ?
C1 C9 1.553(3) . ?
C1 H1 1.014(18) . ?
C2 C3 1.307(3) . ?
C2 H2 1.00(2) . ?
C3 C4 1.459(3) . ?
C3 H3 0.94(2) . ?
C4 C10 1.501(3) . ?
C4 C5 1.531(3) . ?
C4 H4 0.98(2) . ?
C5 C10 1.489(3) . ?
C5 C6 1.490(3) . ?
C5 H5 0.926(19) . ?
C6 C8 1.488(3) . ?
C6 C7 1.491(3) . ?
C6 H6 0.96(2) . ?
C7 C8 1.485(3) . ?
C7 H71 0.96(3) . ?
C7 H72 1.01(2) . ?
C8 H8 0.99(2) . ?
C9 C10 1.498(3) . ?
C9 C11 1.517(3) . ?
C9 H9 0.976(16) . ?
C10 H10 0.941(19) . ?
C11 C24 1.353(3) . ?
C11 C12 1.446(2) . ?
C12 C13 1.409(3) . ?
C12 C17 1.420(3) . ?
C13 C14 1.358(3) . ?
C13 H13 0.950(18) . ?
C14 C15 1.386(3) . ?
C14 H14 0.95(2) . ?
C15 C16 1.364(3) . ?
C15 H15 0.97(2) . ?
C16 C17 1.395(3) . ?
C16 H16 0.97(2) . ?
C17 C18 1.457(3) . ?
C18 C23 1.401(2) . ?
C18 C19 1.408(3) . ?
C19 C20 1.372(3) . ?
C19 H19 0.957(18) . ?
C20 C21 1.377(3) . ?
C20 H20 1.02(2) . ?
C21 C22 1.363(3) . ?
C21 H21 0.95(2) . ?
C22 C23 1.410(3) . ?
C22 H22 1.005(19) . ?
C23 C24 1.429(3) . ?
C24 H24 0.964(18) . ?
